data_4505997
loop_
_publ_author_name
'Niu, Dan'
'Yang, Jin'
'Guo, Jiao'
'Kan, Wei-Qiu'
'Song, Shu-Yan'
'Du, Peng'
'Ma, Jian-Fang'

_publ_section_title
;
 Syntheses, Structures, and Photoluminescent Properties of 12 New
 Metal--Organic Frameworks Constructed by a Flexible Dicarboxylate and
 Various N-Donor Ligands
;
_journal_issue 5
_journal_name_full 'Crystal Growth &amp; Design'
_journal_page_first 2397
_journal_paper_doi 10.1021/cg3000526
_journal_volume 12
_journal_year 2012
_chemical_formula_moiety 'C31 H30 Co N4 O6'
_chemical_formula_sum 'C31 H30 Co N4 O6'
_chemical_formula_weight 613.52
_chemical_name_systematic
;
 ?
;
_space_group_IT_number 2
_symmetry_cell_setting triclinic
_symmetry_space_group_name_Hall '-P 1'
_symmetry_space_group_name_H-M 'P -1'
_atom_sites_solution_hydrogens geom
_atom_sites_solution_primary direct
_atom_sites_solution_secondary difmap
_audit_creation_method SHELXL-97
_cell_angle_alpha 75.178(8)
_cell_angle_beta 85.892(7)
_cell_angle_gamma 75.422(8)
_cell_formula_units_Z 2
_cell_length_a 9.2554(8)
_cell_length_b 12.3680(11)
_cell_length_c 13.2738(11)
_cell_measurement_reflns_used 2341
_cell_measurement_temperature 293(2)
_cell_measurement_theta_max 29.1648
_cell_measurement_theta_min 3.1688
_cell_volume 1421.6(2)
_computing_cell_refinement CrysAlis
_computing_data_collection 'CrysAlis (Oxford Diffraction, 2006)'
_computing_data_reduction CrysAlis
_computing_structure_refinement 'SHELXL-97 (Sheldrick, 1997)'
_computing_structure_solution 'SHELXS-97 (Sheldrick, 1997)'
_diffrn_ambient_temperature 293(2)
_diffrn_detector_area_resol_mean 10.0
_diffrn_measured_fraction_theta_full 0.996
_diffrn_measured_fraction_theta_max 0.996
_diffrn_measurement_device_type 'Oxford Diffraction Gemini R Ultra'
_diffrn_measurement_method '\w scan'
_diffrn_radiation_monochromator graphite
_diffrn_radiation_source 'fine-focus sealed tube'
_diffrn_radiation_type MoK\a
_diffrn_radiation_wavelength 0.71073
_diffrn_reflns_av_R_equivalents 0.0430
_diffrn_reflns_av_sigmaI/netI 0.0787
_diffrn_reflns_limit_h_max 9
_diffrn_reflns_limit_h_min -11
_diffrn_reflns_limit_k_max 11
_diffrn_reflns_limit_k_min -14
_diffrn_reflns_limit_l_max 15
_diffrn_reflns_limit_l_min -15
_diffrn_reflns_number 9224
_diffrn_reflns_theta_full 25.03
_diffrn_reflns_theta_max 25.03
_diffrn_reflns_theta_min 3.18
_exptl_absorpt_coefficient_mu 0.655
_exptl_absorpt_correction_T_max 0.9024
_exptl_absorpt_correction_T_min 0.8801
_exptl_absorpt_correction_type multi-scan
_exptl_crystal_colour purple
_exptl_crystal_density_diffrn 1.433
_exptl_crystal_density_method 'not measured'
_exptl_crystal_description needle
_exptl_crystal_F_000 638
_exptl_crystal_size_max 0.20
_exptl_crystal_size_mid 0.18
_exptl_crystal_size_min 0.16
_refine_diff_density_max 0.496
_refine_diff_density_min -0.370
_refine_diff_density_rms 0.062
_refine_ls_extinction_method none
_refine_ls_goodness_of_fit_ref 1.016
_refine_ls_hydrogen_treatment mixed
_refine_ls_matrix_type full
_refine_ls_number_parameters 385
_refine_ls_number_reflns 5001
_refine_ls_number_restraints 9
_refine_ls_restrained_S_all 1.019
_refine_ls_R_factor_all 0.1045
_refine_ls_R_factor_gt 0.0606
_refine_ls_shift/su_max 0.021
_refine_ls_shift/su_mean 0.001
_refine_ls_structure_factor_coef Fsqd
_refine_ls_weighting_details 'calc w=1/[\s^2^(Fo^2^)+(0.0661P)^2^+0.3678P] where P=(Fo^2^+2Fc^2^)/3'
_refine_ls_weighting_scheme calc
_refine_ls_wR_factor_gt 0.1287
_refine_ls_wR_factor_ref 0.1490
_reflns_number_gt 3263
_reflns_number_total 5001
_reflns_threshold_expression >2\s(I)
_cod_data_source_file cg3000526_si_002.cif
_cod_data_source_block Compound-7
_cod_original_sg_symbol_Hall -p1
_cod_original_sg_symbol_H-M p-1
_cod_database_code 4505997

loop_
_symmetry_equiv_pos_as_xyz
'x, y, z'
'-x, -y, -z'

loop_
_atom_site_label
_atom_site_type_symbol
_atom_site_fract_x
_atom_site_fract_y
_atom_site_fract_z
_atom_site_U_iso_or_equiv
_atom_site_adp_type
_atom_site_occupancy
_atom_site_symmetry_multiplicity
_atom_site_calc_flag
_atom_site_refinement_flags
Co1 Co 0.93239(6) 0.23158(5) 0.23370(5) 0.0433(2) Uani 1 1 d .
C1 C 1.8240(5) -0.6015(4) 0.3255(4) 0.0563(12) Uani 1 1 d .
C2 C 1.7257(5) -0.5086(3) 0.3704(4) 0.0496(11) Uani 1 1 d .
C3 C 1.7762(5) -0.4758(4) 0.4512(4) 0.0567(12) Uani 1 1 d .
H3 H 1.8732 -0.5088 0.4754 0.068 Uiso 1 1 calc R
C4 C 1.6830(6) -0.3946(4) 0.4957(4) 0.0621(13) Uani 1 1 d .
H4 H 1.7162 -0.3737 0.5507 0.075 Uiso 1 1 calc R
C5 C 1.5409(5) -0.3446(4) 0.4584(4) 0.0585(13) Uani 1 1 d .
H5 H 1.4780 -0.2902 0.4890 0.070 Uiso 1 1 calc R
C6 C 1.4896(5) -0.3736(3) 0.3762(4) 0.0497(11) Uani 1 1 d .
C7 C 1.5814(5) -0.4569(3) 0.3325(4) 0.0508(11) Uani 1 1 d .
H7 H 1.5470 -0.4783 0.2781 0.061 Uiso 1 1 calc R
C8 C 1.2884(5) -0.3437(4) 0.2592(4) 0.0671(14) Uani 1 1 d .
H8A H 1.2850 -0.4241 0.2777 0.081 Uiso 1 1 calc R
H8B H 1.3509 -0.3304 0.1977 0.081 Uiso 1 1 calc R
C9 C 1.1327(5) -0.2671(4) 0.2380(4) 0.0560(12) Uani 1 1 d .
C10 C 1.1015(5) -0.1766(4) 0.1508(4) 0.0519(11) Uani 1 1 d .
H10 H 1.1777 -0.1614 0.1039 0.062 Uiso 1 1 calc R
C11 C 0.9590(5) -0.1085(4) 0.1323(3) 0.0460(10) Uani 1 1 d .
H11 H 0.9409 -0.0483 0.0726 0.055 Uiso 1 1 calc R
C12 C 0.8432(4) -0.1268(3) 0.1991(3) 0.0440(10) Uani 1 1 d .
C13 C 0.8750(5) -0.2183(4) 0.2870(4) 0.0748(17) Uani 1 1 d .
H13 H 0.7989 -0.2335 0.3341 0.090 Uiso 1 1 calc R
C14 C 1.0174(6) -0.2866(4) 0.3052(5) 0.089(2) Uani 1 1 d .
H14 H 1.0359 -0.3474 0.3644 0.106 Uiso 1 1 calc R
C15 C 0.6866(5) -0.0581(3) 0.1779(3) 0.0463(10) Uani 1 1 d .
C16 C 0.5747(5) -0.1181(4) 0.1913(5) 0.0707(15) Uani 1 1 d .
H16 H 0.6004 -0.1980 0.2147 0.085 Uiso 1 1 calc R
C17 C 0.4287(6) -0.0629(5) 0.1710(6) 0.094(2) Uani 1 1 d .
H17 H 0.3555 -0.1045 0.1851 0.113 Uiso 1 1 calc R
C18 C 0.3897(6) 0.0538(5) 0.1299(6) 0.091(2) Uani 1 1 d .
H18 H 0.2910 0.0915 0.1126 0.110 Uiso 1 1 calc R
C19 C 0.4973(5) 0.1141(4) 0.1148(4) 0.0665(14) Uani 1 1 d .
H19 H 0.4702 0.1933 0.0867 0.080 Uiso 1 1 calc R
C20 C 0.6464(4) 0.0616(3) 0.1397(3) 0.0419(10) Uani 1 1 d .
C21 C 0.7481(5) 0.1400(3) 0.1322(4) 0.0451(10) Uani 1 1 d .
C22 C 1.1407(5) 0.1205(4) 0.4194(4) 0.0557(12) Uani 1 1 d .
H22 H 1.1433 0.1905 0.4322 0.067 Uiso 1 1 calc R
C23 C 1.0907(5) -0.0068(4) 0.3529(4) 0.0538(12) Uani 1 1 d .
H23 H 1.0517 -0.0411 0.3100 0.065 Uiso 1 1 calc R
C24 C 1.1815(5) -0.0631(4) 0.4338(4) 0.0641(13) Uani 1 1 d .
H24 H 1.2162 -0.1426 0.4572 0.077 Uiso 1 1 calc R
C25 C 1.3080(6) -0.0038(6) 0.5658(4) 0.0812(18) Uani 1 1 d .
H25A H 1.2638 0.0515 0.6064 0.097 Uiso 1 1 calc R
H25B H 1.3088 -0.0800 0.6093 0.097 Uiso 1 1 calc R
C26 C 1.4579(6) 0.0030(9) 0.5413(4) 0.125(3) Uani 1 1 d .
H26A H 1.4618 0.0758 0.5544 0.151 Uiso 1 1 calc R
H26B H 1.5152 -0.0559 0.5967 0.151 Uiso 1 1 calc R
C27 C 1.0680(5) 0.3101(4) 0.0188(4) 0.0533(12) Uani 1 1 d .
H27 H 1.0209 0.2690 -0.0123 0.064 Uiso 1 1 calc R
C28 C 1.1582(5) 0.3777(4) -0.0310(4) 0.0615(13) Uani 1 1 d .
H28 H 1.1851 0.3913 -0.1012 0.074 Uiso 1 1 calc R
C29 C 1.1391(5) 0.3794(4) 0.1317(4) 0.0569(12) Uani 1 1 d .
H29 H 1.1522 0.3960 0.1944 0.068 Uiso 1 1 calc R
C30 C 1.2959(5) 0.5042(4) 0.0252(6) 0.0880(18) Uani 1 1 d U
H30A H 1.2570 0.5676 -0.0338 0.106 Uiso 1 1 calc R
H30B H 1.2879 0.5354 0.0859 0.106 Uiso 1 1 calc R
C31 C 1.4520(5) 0.4578(4) 0.0059(5) 0.0673(14) Uani 1 1 d U
H31A H 1.4609 0.4305 -0.0571 0.081 Uiso 1 1 calc R
H31B H 1.4900 0.3919 0.0630 0.081 Uiso 1 1 calc R
N1 N 1.0643(4) 0.1100(3) 0.3435(3) 0.0457(9) Uani 1 1 d .
N2 N 1.2132(4) 0.0181(4) 0.4752(3) 0.0567(10) Uani 1 1 d .
N3 N 1.0560(3) 0.3110(3) 0.1207(3) 0.0433(8) Uani 1 1 d .
N4 N 1.2016(4) 0.4217(3) 0.0423(4) 0.0573(11) Uani 1 1 d .
O1 O 0.8389(4) 0.1168(3) 0.2032(3) 0.0629(9) Uani 1 1 d .
O2 O 0.7311(4) 0.2275(3) 0.0596(3) 0.0739(10) Uani 1 1 d .
O1W O 1.4681(6) -0.6967(6) 0.2861(5) 0.1367(19) Uani 1 1 d D
O3 O 1.3478(3) -0.3157(3) 0.3443(3) 0.0653(9) Uani 1 1 d .
O4 O 1.9604(4) -0.6265(3) 0.3387(3) 0.0794(11) Uani 1 1 d .
O5 O 1.7629(4) -0.6531(3) 0.2756(3) 0.0683(9) Uani 1 1 d .
H1A H 1.566(2) -0.703(5) 0.296(5) 0.102 Uiso 1 1 d D
H1B H 1.466(5) -0.747(4) 0.248(4) 0.102 Uiso 1 1 d D

loop_
_atom_site_aniso_label
_atom_site_aniso_U_11
_atom_site_aniso_U_22
_atom_site_aniso_U_33
_atom_site_aniso_U_23
_atom_site_aniso_U_13
_atom_site_aniso_U_12
Co1 0.0317(3) 0.0385(3) 0.0605(4) -0.0109(3) -0.0020(3) -0.0104(2)
C1 0.043(3) 0.049(3) 0.065(3) -0.008(2) 0.006(2) 0.002(2)
C2 0.041(3) 0.040(2) 0.061(3) -0.004(2) 0.006(2) -0.007(2)
C3 0.046(3) 0.049(3) 0.069(3) -0.003(2) -0.002(2) -0.011(2)
C4 0.072(4) 0.056(3) 0.060(3) -0.013(2) -0.001(3) -0.020(3)
C5 0.058(3) 0.045(3) 0.072(3) -0.018(2) 0.008(3) -0.009(2)
C6 0.043(3) 0.032(2) 0.068(3) -0.008(2) 0.004(2) -0.004(2)
C7 0.043(3) 0.040(2) 0.068(3) -0.013(2) 0.001(2) -0.008(2)
C8 0.051(3) 0.051(3) 0.100(4) -0.030(3) -0.006(3) -0.001(2)
C9 0.042(3) 0.041(2) 0.083(4) -0.017(3) -0.002(3) -0.006(2)
C10 0.040(3) 0.065(3) 0.056(3) -0.025(2) 0.006(2) -0.014(2)
C11 0.042(3) 0.048(2) 0.047(2) -0.008(2) -0.001(2) -0.013(2)
C12 0.039(2) 0.035(2) 0.058(3) -0.008(2) -0.001(2) -0.0116(19)
C13 0.046(3) 0.054(3) 0.098(4) 0.021(3) 0.011(3) -0.007(2)
C14 0.055(3) 0.060(3) 0.113(5) 0.034(3) 0.001(3) -0.001(3)
C15 0.042(2) 0.041(2) 0.054(3) -0.006(2) -0.001(2) -0.011(2)
C16 0.050(3) 0.045(3) 0.120(5) -0.010(3) -0.004(3) -0.024(2)
C17 0.050(3) 0.066(4) 0.170(7) -0.014(4) -0.020(4) -0.030(3)
C18 0.038(3) 0.063(4) 0.166(6) -0.009(4) -0.028(3) -0.011(3)
C19 0.048(3) 0.044(3) 0.101(4) -0.006(3) -0.013(3) -0.007(2)
C20 0.040(2) 0.036(2) 0.050(3) -0.0065(19) -0.0041(19) -0.0121(19)
C21 0.042(3) 0.035(2) 0.054(3) -0.003(2) -0.002(2) -0.0085(19)
C22 0.047(3) 0.060(3) 0.062(3) -0.022(3) -0.004(2) -0.008(2)
C23 0.041(3) 0.048(3) 0.073(3) -0.019(2) -0.009(2) -0.004(2)
C24 0.049(3) 0.051(3) 0.083(4) -0.009(3) -0.006(3) -0.002(2)
C25 0.048(3) 0.131(5) 0.052(3) -0.012(3) -0.013(3) -0.007(3)
C26 0.057(4) 0.266(10) 0.062(4) -0.051(5) -0.005(3) -0.043(5)
C27 0.039(3) 0.057(3) 0.070(3) -0.019(2) -0.003(2) -0.018(2)
C28 0.048(3) 0.064(3) 0.071(3) -0.007(3) 0.002(2) -0.021(3)
C29 0.043(3) 0.057(3) 0.080(3) -0.024(3) 0.003(3) -0.023(2)
C30 0.048(3) 0.054(3) 0.167(5) -0.026(3) 0.023(3) -0.029(2)
C31 0.037(2) 0.052(3) 0.113(4) -0.010(3) 0.003(3) -0.022(2)
N1 0.038(2) 0.045(2) 0.056(2) -0.0154(17) -0.0045(17) -0.0082(16)
N2 0.035(2) 0.077(3) 0.049(2) -0.007(2) 0.0006(17) -0.006(2)
N3 0.0300(18) 0.0370(18) 0.065(3) -0.0125(17) 0.0001(16) -0.0128(15)
N4 0.031(2) 0.041(2) 0.099(3) -0.010(2) 0.006(2) -0.0165(17)
O1 0.064(2) 0.0535(19) 0.075(2) -0.0048(16) -0.0215(18) -0.0262(17)
O2 0.074(2) 0.059(2) 0.083(3) 0.0105(19) -0.0112(19) -0.0291(18)
O1W 0.110(4) 0.169(5) 0.148(5) -0.074(4) 0.009(4) -0.032(4)
O3 0.0447(19) 0.0513(18) 0.096(3) -0.0269(18) -0.0044(18) 0.0048(15)
O4 0.046(2) 0.071(2) 0.109(3) -0.021(2) 0.005(2) 0.0070(17)
O5 0.051(2) 0.059(2) 0.091(3) -0.0292(19) 0.0033(18) 0.0030(17)

loop_
_atom_type_symbol
_atom_type_description
_atom_type_scat_dispersion_real
_atom_type_scat_dispersion_imag
_atom_type_scat_source
C C 0.0033 0.0016 'International Tables Vol C Tables 4.2.6.8 and 6.1.1.4'
H H 0.0000 0.0000 'International Tables Vol C Tables 4.2.6.8 and 6.1.1.4'
N N 0.0061 0.0033 'International Tables Vol C Tables 4.2.6.8 and 6.1.1.4'
O O 0.0106 0.0060 'International Tables Vol C Tables 4.2.6.8 and 6.1.1.4'
Co Co 0.3494 0.9721 'International Tables Vol C Tables 4.2.6.8 and 6.1.1.4'

loop_
_geom_angle_atom_site_label_1
_geom_angle_atom_site_label_2
_geom_angle_atom_site_label_3
_geom_angle
_geom_angle_site_symmetry_1
_geom_angle_site_symmetry_3
O1 Co1 O5 104.47(15) . 1_465
O1 Co1 N1 91.75(13) . .
O5 Co1 N1 120.06(14) 1_465 .
O1 Co1 N3 118.42(15) . .
O5 Co1 N3 110.33(14) 1_465 .
N1 Co1 N3 111.01(13) . .
O4 C1 O5 122.1(4) . .
O4 C1 C2 119.6(5) . .
O5 C1 C2 118.3(4) . .
C3 C2 C7 119.8(4) . .
C3 C2 C1 120.3(4) . .
C7 C2 C1 119.9(5) . .
C4 C3 C2 120.1(4) . .
C4 C3 H3 119.9 . .
C2 C3 H3 119.9 . .
C5 C4 C3 119.7(5) . .
C5 C4 H4 120.1 . .
C3 C4 H4 120.1 . .
C4 C5 C6 121.1(4) . .
C4 C5 H5 119.5 . .
C6 C5 H5 119.5 . .
O3 C6 C5 115.6(4) . .
O3 C6 C7 124.9(4) . .
C5 C6 C7 119.5(4) . .
C6 C7 C2 119.7(4) . .
C6 C7 H7 120.2 . .
C2 C7 H7 120.2 . .
O3 C8 C9 107.5(4) . .
O3 C8 H8A 110.2 . .
C9 C8 H8A 110.2 . .
O3 C8 H8B 110.2 . .
C9 C8 H8B 110.2 . .
H8A C8 H8B 108.5 . .
C14 C9 C10 117.8(4) . .
C14 C9 C8 120.6(4) . .
C10 C9 C8 121.6(4) . .
C11 C10 C9 120.9(4) . .
C11 C10 H10 119.6 . .
C9 C10 H10 119.6 . .
C12 C11 C10 121.9(4) . .
C12 C11 H11 119.1 . .
C10 C11 H11 119.1 . .
C11 C12 C13 117.2(4) . .
C11 C12 C15 122.8(4) . .
C13 C12 C15 119.9(4) . .
C14 C13 C12 120.9(5) . .
C14 C13 H13 119.6 . .
C12 C13 H13 119.6 . .
C9 C14 C13 121.5(5) . .
C9 C14 H14 119.3 . .
C13 C14 H14 119.3 . .
C16 C15 C20 118.3(4) . .
C16 C15 C12 117.6(4) . .
C20 C15 C12 124.0(4) . .
C17 C16 C15 121.8(4) . .
C17 C16 H16 119.1 . .
C15 C16 H16 119.1 . .
C16 C17 C18 120.0(5) . .
C16 C17 H17 120.0 . .
C18 C17 H17 120.0 . .
C19 C18 C17 119.1(5) . .
C19 C18 H18 120.4 . .
C17 C18 H18 120.4 . .
C18 C19 C20 122.6(4) . .
C18 C19 H19 118.7 . .
C20 C19 H19 118.7 . .
C19 C20 C15 118.1(4) . .
C19 C20 C21 116.6(4) . .
C15 C20 C21 125.1(4) . .
O2 C21 O1 123.6(4) . .
O2 C21 C20 118.6(4) . .
O1 C21 C20 117.6(4) . .
N1 C22 N2 111.3(4) . .
N1 C22 H22 124.4 . .
N2 C22 H22 124.4 . .
C24 C23 N1 109.2(4) . .
C24 C23 H23 125.4 . .
N1 C23 H23 125.4 . .
C23 C24 N2 106.9(4) . .
C23 C24 H24 126.5 . .
N2 C24 H24 126.5 . .
C26 C25 N2 114.8(4) . .
C26 C25 H25A 108.6 . .
N2 C25 H25A 108.6 . .
C26 C25 H25B 108.6 . .
N2 C25 H25B 108.6 . .
H25A C25 H25B 107.5 . .
C26 C26 C25 133.6(8) 2_856 .
C26 C26 H26A 103.8 2_856 .
C25 C26 H26A 103.8 . .
C26 C26 H26B 103.8 2_856 .
C25 C26 H26B 103.8 . .
H26A C26 H26B 105.4 . .
C28 C27 N3 110.1(4) . .
C28 C27 H27 125.0 . .
N3 C27 H27 125.0 . .
C27 C28 N4 105.8(5) . .
C27 C28 H28 127.1 . .
N4 C28 H28 127.1 . .
N3 C29 N4 111.6(5) . .
N3 C29 H29 124.2 . .
N4 C29 H29 124.2 . .
C31 C30 N4 115.3(4) . .
C31 C30 H30A 108.5 . .
N4 C30 H30A 108.5 . .
C31 C30 H30B 108.5 . .
N4 C30 H30B 108.5 . .
H30A C30 H30B 107.5 . .
C30 C31 C31 114.3(5) . 2_865
C30 C31 H31A 108.7 . .
C31 C31 H31A 108.7 2_865 .
C30 C31 H31B 108.7 . .
C31 C31 H31B 108.7 2_865 .
H31A C31 H31B 107.6 . .
C22 N1 C23 105.3(4) . .
C22 N1 Co1 130.4(3) . .
C23 N1 Co1 124.2(3) . .
C22 N2 C24 107.3(4) . .
C22 N2 C25 126.5(5) . .
C24 N2 C25 126.2(4) . .
C29 N3 C27 105.2(4) . .
C29 N3 Co1 126.1(3) . .
C27 N3 Co1 128.7(3) . .
C29 N4 C28 107.4(4) . .
C29 N4 C30 126.2(5) . .
C28 N4 C30 126.4(5) . .
C21 O1 Co1 123.2(3) . .
H1A O1W H1B 105.5(16) . .
C6 O3 C8 117.8(3) . .
C1 O5 Co1 104.3(3) . 1_645

loop_
_geom_bond_atom_site_label_1
_geom_bond_atom_site_label_2
_geom_bond_distance
_geom_bond_site_symmetry_2
Co1 O1 1.972(3) .
Co1 O5 1.990(3) 1_465
Co1 N1 2.021(3) .
Co1 N3 2.022(3) .
C1 O4 1.236(5) .
C1 O5 1.272(6) .
C1 C2 1.500(6) .
C2 C3 1.387(6) .
C2 C7 1.396(6) .
C3 C4 1.377(6) .
C3 H3 0.9300 .
C4 C5 1.373(6) .
C4 H4 0.9300 .
C5 C6 1.380(6) .
C5 H5 0.9300 .
C6 O3 1.366(5) .
C6 C7 1.383(6) .
C7 H7 0.9300 .
C8 O3 1.444(6) .
C8 C9 1.512(6) .
C8 H8A 0.9700 .
C8 H8B 0.9700 .
C9 C14 1.370(7) .
C9 C10 1.377(6) .
C10 C11 1.375(6) .
C10 H10 0.9300 .
C11 C12 1.367(6) .
C11 H11 0.9300 .
C12 C13 1.391(6) .
C12 C15 1.489(6) .
C13 C14 1.375(6) .
C13 H13 0.9300 .
C14 H14 0.9300 .
C15 C16 1.396(6) .
C15 C20 1.397(5) .
C16 C17 1.363(7) .
C16 H16 0.9300 .
C17 C18 1.369(7) .
C17 H17 0.9300 .
C18 C19 1.362(7) .
C18 H18 0.9300 .
C19 C20 1.392(6) .
C19 H19 0.9300 .
C20 C21 1.494(6) .
C21 O2 1.237(5) .
C21 O1 1.236(5) .
C22 N1 1.322(6) .
C22 N2 1.329(6) .
C22 H22 0.9300 .
C23 C24 1.340(6) .
C23 N1 1.377(5) .
C23 H23 0.9300 .
C24 N2 1.360(6) .
C24 H24 0.9300 .
C25 C26 1.420(7) .
C25 N2 1.468(6) .
C25 H25A 0.9700 .
C25 H25B 0.9700 .
C26 C26 1.305(11) 2_856
C26 H26A 0.9700 .
C26 H26B 0.9700 .
C27 C28 1.350(6) .
C27 N3 1.352(6) .
C27 H27 0.9300 .
C28 N4 1.356(6) .
C28 H28 0.9300 .
C29 N3 1.317(5) .
C29 N4 1.323(6) .
C29 H29 0.9300 .
C30 C31 1.445(6) .
C30 N4 1.469(6) .
C30 H30A 0.9700 .
C30 H30B 0.9700 .
C31 C31 1.506(8) 2_865
C31 H31A 0.9700 .
C31 H31B 0.9700 .
O1W H1A 0.906(10) .
O1W H1B 0.908(10) .
O5 Co1 1.990(3) 1_645

loop_
_geom_torsion_atom_site_label_1
_geom_torsion_atom_site_label_2
_geom_torsion_atom_site_label_3
_geom_torsion_atom_site_label_4
_geom_torsion
_geom_torsion_site_symmetry_1
_geom_torsion_site_symmetry_4
O4 C1 C2 C3 -20.0(6) . .
O5 C1 C2 C3 159.3(4) . .
O4 C1 C2 C7 161.6(4) . .
O5 C1 C2 C7 -19.1(6) . .
C7 C2 C3 C4 1.6(7) . .
C1 C2 C3 C4 -176.7(4) . .
C2 C3 C4 C5 -1.2(7) . .
C3 C4 C5 C6 -0.5(7) . .
C4 C5 C6 O3 -178.2(4) . .
C4 C5 C6 C7 1.9(7) . .
O3 C6 C7 C2 178.6(4) . .
C5 C6 C7 C2 -1.5(6) . .
C3 C2 C7 C6 -0.2(6) . .
C1 C2 C7 C6 178.1(4) . .
O3 C8 C9 C14 -73.2(6) . .
O3 C8 C9 C10 107.4(5) . .
C14 C9 C10 C11 0.0(7) . .
C8 C9 C10 C11 179.4(4) . .
C9 C10 C11 C12 0.4(7) . .
C10 C11 C12 C13 -0.4(7) . .
C10 C11 C12 C15 -176.7(4) . .
C11 C12 C13 C14 0.2(8) . .
C15 C12 C13 C14 176.6(5) . .
C10 C9 C14 C13 -0.2(9) . .
C8 C9 C14 C13 -179.6(5) . .
C12 C13 C14 C9 0.1(10) . .
C11 C12 C15 C16 132.4(5) . .
C13 C12 C15 C16 -43.8(7) . .
C11 C12 C15 C20 -43.7(7) . .
C13 C12 C15 C20 140.1(5) . .
C20 C15 C16 C17 -1.8(8) . .
C12 C15 C16 C17 -178.2(5) . .
C15 C16 C17 C18 4.3(10) . .
C16 C17 C18 C19 -3.3(11) . .
C17 C18 C19 C20 -0.2(10) . .
C18 C19 C20 C15 2.6(8) . .
C18 C19 C20 C21 -172.1(6) . .
C16 C15 C20 C19 -1.6(7) . .
C12 C15 C20 C19 174.5(4) . .
C16 C15 C20 C21 172.6(5) . .
C12 C15 C20 C21 -11.3(7) . .
C19 C20 C21 O2 -38.8(6) . .
C15 C20 C21 O2 146.9(4) . .
C19 C20 C21 O1 136.8(5) . .
C15 C20 C21 O1 -37.4(6) . .
N1 C23 C24 N2 -0.3(5) . .
N2 C25 C26 C26 -19.7(19) . 2_856
N3 C27 C28 N4 -0.4(5) . .
N4 C30 C31 C31 -176.9(6) . 2_865
N2 C22 N1 C23 0.2(5) . .
N2 C22 N1 Co1 179.7(3) . .
C24 C23 N1 C22 0.0(5) . .
C24 C23 N1 Co1 -179.4(3) . .
O1 Co1 N1 C22 -162.8(4) . .
O5 Co1 N1 C22 -54.9(4) 1_465 .
N3 Co1 N1 C22 75.8(4) . .
O1 Co1 N1 C23 16.5(3) . .
O5 Co1 N1 C23 124.4(3) 1_465 .
N3 Co1 N1 C23 -104.9(3) . .
N1 C22 N2 C24 -0.4(5) . .
N1 C22 N2 C25 -179.6(4) . .
C23 C24 N2 C22 0.4(5) . .
C23 C24 N2 C25 179.6(4) . .
C26 C25 N2 C22 -84.3(8) . .
C26 C25 N2 C24 96.7(8) . .
N4 C29 N3 C27 0.3(5) . .
N4 C29 N3 Co1 -177.5(3) . .
C28 C27 N3 C29 0.1(5) . .
C28 C27 N3 Co1 177.8(3) . .
O1 Co1 N3 C29 -171.9(3) . .
O5 Co1 N3 C29 67.9(4) 1_465 .
N1 Co1 N3 C29 -67.7(4) . .
O1 Co1 N3 C27 10.9(4) . .
O5 Co1 N3 C27 -109.4(4) 1_465 .
N1 Co1 N3 C27 115.0(3) . .
N3 C29 N4 C28 -0.6(5) . .
N3 C29 N4 C30 177.4(4) . .
C27 C28 N4 C29 0.6(5) . .
C27 C28 N4 C30 -177.3(4) . .
C31 C30 N4 C29 109.7(6) . .
C31 C30 N4 C28 -72.7(7) . .
O2 C21 O1 Co1 16.7(6) . .
C20 C21 O1 Co1 -158.7(3) . .
O5 Co1 O1 C21 63.4(4) 1_465 .
N1 Co1 O1 C21 -174.9(4) . .
N3 Co1 O1 C21 -59.8(4) . .
C5 C6 O3 C8 -179.4(4) . .
C7 C6 O3 C8 0.5(6) . .
C9 C8 O3 C6 -179.0(4) . .
O4 C1 O5 Co1 0.2(5) . 1_645
C2 C1 O5 Co1 -179.1(3) . 1_645
